data_7244335
loop_
_publ_author_name
'Karmakar, Himadri'
'Anga, Srinivas'
'Panda, Tarun K.'
'Chandrasekhar, Vadapalli'

_publ_section_title
;
 Aluminium alkyl complexes supported by imino-phosphanamide ligand as
 precursors for catalytic guanylation reactions of carbodiimides
;
_journal_issue 8
_journal_name_full 'RSC Advances'
_journal_page_first 4501
_journal_page_last 4509
_journal_paper_doi 10.1039/D2RA00242F
_journal_volume 12
_journal_year 2022
_chemical_formula_moiety 'C31 H48 Al N4 P'
_chemical_formula_sum 'C31 H48 Al N4 P'
_chemical_formula_weight 534.68
_space_group_crystal_system monoclinic
_space_group_IT_number 14
_space_group_name_Hall '-P 2ybc'
_space_group_name_H-M_alt 'P 1 21/c 1'
_atom_sites_solution_hydrogens geom
_audit_creation_method SHELXL-2016/6
_audit_update_record
;
2021-11-24 deposited with the CCDC.	2022-01-17 downloaded from the CCDC.
;
_cell_angle_alpha 90
_cell_angle_beta 100.611(3)
_cell_angle_gamma 90
_cell_formula_units_Z 4
_cell_length_a 15.5979(6)
_cell_length_b 10.9206(4)
_cell_length_c 18.8109(6)
_cell_measurement_reflns_used 9303
_cell_measurement_temperature 293(2)
_cell_measurement_theta_max 26.8690
_cell_measurement_theta_min 3.2390
_cell_volume 3149.4(2)
_computing_structure_refinement 'SHELXL-2016/6 (Sheldrick, 2016)'
_computing_structure_solution 'SHELXT 2018/2 (Sheldrick, 2018)'
_diffrn_ambient_temperature 293(2)
_diffrn_measured_fraction_theta_full 0.995
_diffrn_measured_fraction_theta_max 0.867
_diffrn_measurement_device_type 'XtaLAB AFC12 (RINC): Kappa single'
_diffrn_radiation_type MoK\a
_diffrn_radiation_wavelength 0.71073
_diffrn_reflns_av_R_equivalents 0.0402
_diffrn_reflns_av_unetI/netI 0.0377
_diffrn_reflns_Laue_measured_fraction_full 0.995
_diffrn_reflns_Laue_measured_fraction_max 0.867
_diffrn_reflns_limit_h_max 19
_diffrn_reflns_limit_h_min -20
_diffrn_reflns_limit_k_max 14
_diffrn_reflns_limit_k_min -14
_diffrn_reflns_limit_l_max 21
_diffrn_reflns_limit_l_min -24
_diffrn_reflns_number 25063
_diffrn_reflns_point_group_measured_fraction_full 0.995
_diffrn_reflns_point_group_measured_fraction_max 0.867
_diffrn_reflns_theta_full 25.242
_diffrn_reflns_theta_max 28.921
_diffrn_reflns_theta_min 3.004
_diffrn_source 'fine-focus sealed X-ray tube'
_exptl_absorpt_coefficient_mu 0.140
_exptl_absorpt_correction_T_max 1.00000
_exptl_absorpt_correction_T_min 0.82770
_exptl_absorpt_correction_type multi-scan
_exptl_crystal_colour colorless
_exptl_crystal_density_diffrn 1.128
_exptl_crystal_description block
_exptl_crystal_F_000 1160
_exptl_crystal_size_max 0.22
_exptl_crystal_size_mid 0.18
_exptl_crystal_size_min 0.17
_refine_diff_density_max 0.318
_refine_diff_density_min -0.246
_refine_diff_density_rms 0.039
_refine_ls_extinction_method none
_refine_ls_goodness_of_fit_ref 1.055
_refine_ls_hydrogen_treatment constr
_refine_ls_matrix_type full
_refine_ls_number_parameters 346
_refine_ls_number_reflns 7205
_refine_ls_number_restraints 0
_refine_ls_restrained_S_all 1.055
_refine_ls_R_factor_all 0.0583
_refine_ls_R_factor_gt 0.0432
_refine_ls_shift/su_max 0.001
_refine_ls_shift/su_mean 0.000
_refine_ls_structure_factor_coef Fsqd
_refine_ls_weighting_details 'w=1/[\s^2^(Fo^2^)+(0.0641P)^2^+0.5163P] where P=(Fo^2^+2Fc^2^)/3'
_refine_ls_weighting_scheme calc
_refine_ls_wR_factor_gt 0.1191
_refine_ls_wR_factor_ref 0.1273
_reflns_Friedel_coverage 0.000
_reflns_number_gt 5612
_reflns_number_total 7205
_reflns_threshold_expression 'I > 2\s(I)'
_cod_data_source_file d2ra00242f2.cif
_cod_data_source_block 2c
_cod_original_sg_symbol_H-M 'P 21/c'
_cod_database_code 7244335
_shelx_shelxl_version_number 2016/6
_shelx_space_group_comment
;
The symmetry employed for this shelxl refinement is uniquely defined
by the following loop, which should always be used as a source of
symmetry information in preference to the above space-group names.
They are only intended as comments.
;

loop_
_space_group_symop_operation_xyz
'x, y, z'
'-x, y+1/2, -z+1/2'
'-x, -y, -z'
'x, -y-1/2, z-1/2'

loop_
_atom_site_label
_atom_site_type_symbol
_atom_site_fract_x
_atom_site_fract_y
_atom_site_fract_z
_atom_site_U_iso_or_equiv
_atom_site_adp_type
_atom_site_occupancy
_atom_site_site_symmetry_order
_atom_site_calc_flag
_atom_site_refinement_flags_posn
_atom_site_refinement_flags_adp
_atom_site_refinement_flags_occupancy
_atom_site_disorder_assembly
_atom_site_disorder_group
P1 P 0.19941(2) 0.36801(3) 0.66613(2) 0.03699(11) Uani 1 1 d . . . . .
Al1 Al 0.36338(3) 0.43131(4) 0.65117(2) 0.04223(13) Uani 1 1 d . . . . .
N2 N 0.30296(7) 0.35354(11) 0.72052(6) 0.0357(3) Uani 1 1 d . . . . .
N4 N 0.33886(8) 0.32082(13) 0.84972(6) 0.0445(3) Uani 1 1 d . . . . .
N1 N 0.24651(8) 0.43055(11) 0.60008(6) 0.0383(3) Uani 1 1 d . . . . .
N3 N 0.29310(9) 0.15972(12) 0.78398(7) 0.0463(3) Uani 1 1 d . . . . .
C15 C 0.31217(9) 0.28189(13) 0.77978(7) 0.0372(3) Uani 1 1 d . . . . .
C26 C 0.15067(9) 0.49643(14) 0.70843(8) 0.0403(3) Uani 1 1 d . . . . .
C3 C 0.19752(9) 0.45630(14) 0.52973(7) 0.0386(3) Uani 1 1 d . . . . .
C4 C 0.13644(10) 0.37191(15) 0.49087(8) 0.0454(4) Uani 1 1 d . . . . .
C18 C 0.38137(10) 0.44053(16) 0.87497(8) 0.0480(4) Uani 1 1 d . . . . .
C8 C 0.21014(11) 0.56894(15) 0.49615(8) 0.0461(4) Uani 1 1 d . . . . .
C31 C 0.10655(11) 0.46576(18) 0.76386(9) 0.0521(4) Uani 1 1 d . . . . .
H31 H 0.105165 0.384466 0.778338 0.063 Uiso 1 1 calc R U . . .
C27 C 0.14917(12) 0.61702(16) 0.68636(10) 0.0550(4) Uani 1 1 d . . . . .
H27 H 0.177434 0.639611 0.648938 0.066 Uiso 1 1 calc R U . . .
C12 C 0.12138(11) 0.24266(16) 0.51565(9) 0.0511(4) Uani 1 1 d . . . . .
H12 H 0.165630 0.225796 0.558701 0.061 Uiso 1 1 calc R U . . .
C9 C 0.27773(12) 0.66183(16) 0.53014(9) 0.0545(4) Uani 1 1 d . . . . .
H9 H 0.296330 0.638719 0.580981 0.065 Uiso 1 1 calc R U . . .
C22 C 0.27042(12) 0.06442(15) 0.72521(10) 0.0527(4) Uani 1 1 d . . . . .
C7 C 0.16109(13) 0.59707(19) 0.42838(9) 0.0608(5) Uani 1 1 d . . . . .
H7 H 0.170553 0.671028 0.406562 0.073 Uiso 1 1 calc R U . . .
C23 C 0.31231(13) 0.09643(17) 0.66099(11) 0.0613(5) Uani 1 1 d . . . . .
H23A H 0.286406 0.169920 0.638638 0.092 Uiso 1 1 calc R U . . .
H23B H 0.303331 0.030607 0.626601 0.092 Uiso 1 1 calc R U . . .
H23C H 0.373734 0.109050 0.677088 0.092 Uiso 1 1 calc R U . . .
C20 C 0.47223(11) 0.43819(19) 0.85647(11) 0.0617(5) Uani 1 1 d . . . . .
H20A H 0.504425 0.370445 0.880595 0.093 Uiso 1 1 calc R U . . .
H20B H 0.501891 0.513256 0.872006 0.093 Uiso 1 1 calc R U . . .
H20C H 0.467733 0.429407 0.805141 0.093 Uiso 1 1 calc R U . . .
C19 C 0.32704(13) 0.54822(17) 0.84160(10) 0.0609(5) Uani 1 1 d . . . . .
H19A H 0.319718 0.543763 0.789868 0.091 Uiso 1 1 calc R U . . .
H19B H 0.356081 0.623253 0.858169 0.091 Uiso 1 1 calc R U . . .
H19C H 0.270936 0.545838 0.855653 0.091 Uiso 1 1 calc R U . . .
C30 C 0.06476(13) 0.5538(2) 0.79778(10) 0.0648(5) Uani 1 1 d . . . . .
H30 H 0.036884 0.531906 0.835563 0.078 Uiso 1 1 calc R U . . .
C28 C 0.10571(14) 0.70493(18) 0.71968(12) 0.0691(5) Uani 1 1 d . . . . .
H28 H 0.104427 0.785839 0.704090 0.083 Uiso 1 1 calc R U . . .
C16 C 0.30422(14) 0.12792(19) 0.85625(10) 0.0665(5) Uani 1 1 d . . . . .
H16 H 0.292528 0.051463 0.874042 0.080 Uiso 1 1 calc R U . . .
C17 C 0.33402(13) 0.22338(18) 0.89565(9) 0.0639(5) Uani 1 1 d . . . . .
H17 H 0.349229 0.225077 0.945820 0.077 Uiso 1 1 calc R U . . .
C5 C 0.08807(12) 0.4076(2) 0.42438(10) 0.0627(5) Uani 1 1 d . . . . .
H5 H 0.046385 0.353922 0.400126 0.075 Uiso 1 1 calc R U . . .
C29 C 0.06445(13) 0.6727(2) 0.77579(11) 0.0683(5) Uani 1 1 d . . . . .
H29 H 0.036435 0.732078 0.798609 0.082 Uiso 1 1 calc R U . . .
C24 C 0.17153(13) 0.05404(18) 0.70458(12) 0.0664(5) Uani 1 1 d . . . . .
H24A H 0.147797 0.033538 0.746652 0.100 Uiso 1 1 calc R U . . .
H24B H 0.156730 -0.008775 0.668713 0.100 Uiso 1 1 calc R U . . .
H24C H 0.147780 0.130817 0.685364 0.100 Uiso 1 1 calc R U . . .
C6 C 0.09921(14) 0.5179(2) 0.39326(10) 0.0713(6) Uani 1 1 d . . . . .
H6 H 0.065376 0.539114 0.348943 0.086 Uiso 1 1 calc R U . . .
C21 C 0.38942(15) 0.4489(2) 0.95719(9) 0.0738(6) Uani 1 1 d . . . . .
H21A H 0.332664 0.441345 0.969629 0.111 Uiso 1 1 calc R U . . .
H21B H 0.414353 0.526481 0.973748 0.111 Uiso 1 1 calc R U . . .
H21C H 0.426292 0.384092 0.979736 0.111 Uiso 1 1 calc R U . . .
C2 C 0.42265(14) 0.5885(2) 0.68263(11) 0.0703(6) Uani 1 1 d . . . . .
H2A H 0.446996 0.622378 0.643650 0.105 Uiso 1 1 calc R U . . .
H2B H 0.468420 0.574078 0.723434 0.105 Uiso 1 1 calc R U . . .
H2C H 0.381169 0.644888 0.696019 0.105 Uiso 1 1 calc R U . . .
C1 C 0.44553(13) 0.3266(2) 0.61104(12) 0.0742(6) Uani 1 1 d . . . . .
H1A H 0.414463 0.259329 0.585394 0.111 Uiso 1 1 calc R U . . .
H1B H 0.489099 0.295797 0.649676 0.111 Uiso 1 1 calc R U . . .
H1C H 0.473092 0.373716 0.578465 0.111 Uiso 1 1 calc R U . . .
C11 C 0.35795(15) 0.6555(2) 0.49460(12) 0.0790(6) Uani 1 1 d . . . . .
H11A H 0.381875 0.574333 0.499669 0.119 Uiso 1 1 calc R U . . .
H11B H 0.400842 0.713011 0.517555 0.119 Uiso 1 1 calc R U . . .
H11C H 0.341644 0.675301 0.444187 0.119 Uiso 1 1 calc R U . . .
C25 C 0.30792(18) -0.05856(19) 0.75554(14) 0.0856(7) Uani 1 1 d . . . . .
H25A H 0.368914 -0.049278 0.775059 0.128 Uiso 1 1 calc R U . . .
H25B H 0.300398 -0.118409 0.717520 0.128 Uiso 1 1 calc R U . . .
H25C H 0.277935 -0.085027 0.793049 0.128 Uiso 1 1 calc R U . . .
C10 C 0.24254(19) 0.79239(19) 0.52886(13) 0.0845(7) Uani 1 1 d . . . . .
H10A H 0.225736 0.819171 0.479651 0.127 Uiso 1 1 calc R U . . .
H10B H 0.286991 0.845680 0.553935 0.127 Uiso 1 1 calc R U . . .
H10C H 0.192742 0.794427 0.552175 0.127 Uiso 1 1 calc R U . . .
C13 C 0.13210(18) 0.1476(2) 0.45839(13) 0.0871(7) Uani 1 1 d . . . . .
H13A H 0.084933 0.155170 0.417909 0.131 Uiso 1 1 calc R U . . .
H13B H 0.131635 0.066982 0.478662 0.131 Uiso 1 1 calc R U . . .
H13C H 0.186484 0.160879 0.442591 0.131 Uiso 1 1 calc R U . . .
C14 C 0.03267(15) 0.2286(3) 0.53667(14) 0.0915(8) Uani 1 1 d . . . . .
H14A H 0.027271 0.286058 0.574196 0.137 Uiso 1 1 calc R U . . .
H14B H 0.026631 0.146807 0.553858 0.137 Uiso 1 1 calc R U . . .
H14C H -0.012098 0.243864 0.495275 0.137 Uiso 1 1 calc R U . . .

loop_
_atom_site_aniso_label
_atom_site_aniso_U_11
_atom_site_aniso_U_22
_atom_site_aniso_U_33
_atom_site_aniso_U_23
_atom_site_aniso_U_13
_atom_site_aniso_U_12
P1 0.0381(2) 0.0380(2) 0.03416(19) -0.00272(15) 0.00493(14) -0.00522(15)
Al1 0.0396(2) 0.0494(3) 0.0374(2) 0.00062(19) 0.00638(18) -0.00743(19)
N2 0.0376(6) 0.0372(6) 0.0318(6) -0.0012(5) 0.0046(5) -0.0024(5)
N4 0.0504(7) 0.0488(8) 0.0330(6) -0.0009(6) 0.0040(5) -0.0070(6)
N1 0.0415(6) 0.0417(7) 0.0310(6) -0.0010(5) 0.0052(5) -0.0044(5)
N3 0.0542(8) 0.0402(7) 0.0427(7) 0.0017(6) 0.0040(6) -0.0075(6)
C15 0.0364(7) 0.0384(8) 0.0363(7) -0.0019(6) 0.0057(6) -0.0033(6)
C26 0.0360(7) 0.0458(8) 0.0372(7) -0.0034(6) 0.0019(6) -0.0019(6)
C3 0.0408(7) 0.0433(8) 0.0315(7) -0.0044(6) 0.0060(5) 0.0054(6)
C4 0.0422(8) 0.0529(10) 0.0394(8) -0.0105(7) 0.0029(6) 0.0032(7)
C18 0.0476(8) 0.0540(10) 0.0395(8) -0.0100(7) 0.0001(6) -0.0084(7)
C8 0.0554(9) 0.0473(9) 0.0352(7) -0.0019(7) 0.0077(6) 0.0076(7)
C31 0.0505(9) 0.0584(10) 0.0491(9) 0.0020(8) 0.0134(7) 0.0030(8)
C27 0.0575(10) 0.0478(10) 0.0621(10) -0.0007(8) 0.0175(8) -0.0028(8)
C12 0.0496(9) 0.0562(10) 0.0459(9) -0.0133(8) 0.0048(7) -0.0102(8)
C9 0.0746(11) 0.0467(9) 0.0425(8) 0.0045(7) 0.0116(8) -0.0068(8)
C22 0.0603(10) 0.0358(8) 0.0600(10) -0.0042(7) 0.0061(8) -0.0035(7)
C7 0.0765(12) 0.0594(11) 0.0437(9) 0.0053(8) 0.0036(8) 0.0164(9)
C23 0.0721(12) 0.0490(10) 0.0647(11) -0.0179(9) 0.0178(9) 0.0007(9)
C20 0.0482(9) 0.0706(13) 0.0641(11) -0.0021(9) 0.0042(8) -0.0095(8)
C19 0.0642(11) 0.0528(10) 0.0599(11) -0.0189(8) -0.0039(8) -0.0009(8)
C30 0.0602(11) 0.0838(15) 0.0546(10) -0.0056(10) 0.0210(9) 0.0098(10)
C28 0.0745(13) 0.0442(10) 0.0895(14) -0.0061(10) 0.0170(11) 0.0025(9)
C16 0.0875(14) 0.0588(12) 0.0504(10) 0.0168(9) 0.0056(9) -0.0152(10)
C17 0.0842(13) 0.0678(12) 0.0370(8) 0.0096(8) 0.0039(8) -0.0127(10)
C5 0.0561(10) 0.0736(13) 0.0509(10) -0.0139(9) -0.0094(8) 0.0048(9)
C29 0.0601(11) 0.0737(14) 0.0712(12) -0.0250(11) 0.0124(9) 0.0096(10)
C24 0.0666(12) 0.0524(11) 0.0770(13) -0.0045(9) 0.0052(10) -0.0192(9)
C6 0.0771(13) 0.0814(15) 0.0460(9) 0.0012(10) -0.0129(9) 0.0220(11)
C21 0.0808(13) 0.0936(16) 0.0423(9) -0.0183(10) -0.0008(9) -0.0214(11)
C2 0.0711(12) 0.0722(13) 0.0610(11) 0.0109(10) -0.0048(9) -0.0308(10)
C1 0.0601(11) 0.0916(16) 0.0777(13) 0.0031(12) 0.0307(10) 0.0059(11)
C11 0.0834(14) 0.0901(16) 0.0679(12) -0.0004(11) 0.0255(11) -0.0235(12)
C25 0.1057(18) 0.0443(11) 0.0995(17) 0.0014(11) -0.0003(14) 0.0081(11)
C10 0.133(2) 0.0439(11) 0.0762(14) -0.0006(10) 0.0185(14) -0.0024(12)
C13 0.1144(19) 0.0682(14) 0.0830(15) -0.0274(12) 0.0300(14) -0.0113(13)
C14 0.0663(13) 0.120(2) 0.0920(16) -0.0065(15) 0.0255(12) -0.0243(14)

loop_
_atom_type_symbol
_atom_type_description
_atom_type_scat_dispersion_real
_atom_type_scat_dispersion_imag
_atom_type_scat_source
Al Al 0.0645 0.0514 'International Tables Vol C Tables 4.2.6.8 and 6.1.1.4'
P P 0.1023 0.0942 'International Tables Vol C Tables 4.2.6.8 and 6.1.1.4'
N N 0.0061 0.0033 'International Tables Vol C Tables 4.2.6.8 and 6.1.1.4'
C C 0.0033 0.0016 'International Tables Vol C Tables 4.2.6.8 and 6.1.1.4'
H H 0.0000 0.0000 'International Tables Vol C Tables 4.2.6.8 and 6.1.1.4'

loop_
_geom_angle_atom_site_label_1
_geom_angle_atom_site_label_2
_geom_angle_atom_site_label_3
_geom_angle
_geom_angle_site_symmetry_1
_geom_angle_site_symmetry_3
_geom_angle_publ_flag
N1 P1 N2 89.26(6) . . ?
N1 P1 C26 106.14(7) . . ?
N2 P1 C26 103.03(6) . . ?
N1 P1 Al1 43.86(4) . . ?
N2 P1 Al1 45.46(4) . . ?
C26 P1 Al1 108.80(5) . . ?
N1 Al1 N2 78.36(5) . . ?
N1 Al1 C1 115.83(8) . . ?
N2 Al1 C1 115.77(8) . . ?
N1 Al1 C2 120.36(8) . . ?
N2 Al1 C2 115.77(7) . . ?
C1 Al1 C2 108.41(10) . . ?
N1 Al1 P1 38.33(4) . . ?
N2 Al1 P1 40.09(3) . . ?
C1 Al1 P1 125.75(7) . . ?
C2 Al1 P1 125.79(7) . . ?
C15 N2 P1 118.79(9) . . ?
C15 N2 Al1 145.01(10) . . ?
P1 N2 Al1 94.45(5) . . ?
C15 N4 C17 108.61(14) . . ?
C15 N4 C18 127.64(13) . . ?
C17 N4 C18 122.97(13) . . ?
C3 N1 P1 121.80(10) . . ?
C3 N1 Al1 140.18(10) . . ?
P1 N1 Al1 97.81(6) . . ?
C15 N3 C16 108.15(13) . . ?
C15 N3 C22 130.62(13) . . ?
C16 N3 C22 121.07(14) . . ?
N2 C15 N4 125.48(13) . . ?
N2 C15 N3 128.37(13) . . ?
N4 C15 N3 106.06(12) . . ?
C27 C26 C31 118.15(15) . . ?
C27 C26 P1 125.55(12) . . ?
C31 C26 P1 116.12(12) . . ?
C8 C3 C4 117.91(13) . . ?
C8 C3 N1 119.38(13) . . ?
C4 C3 N1 122.70(14) . . ?
C5 C4 C3 118.69(16) . . ?
C5 C4 C12 116.56(15) . . ?
C3 C4 C12 124.73(14) . . ?
N4 C18 C19 111.32(13) . . ?
N4 C18 C20 106.78(14) . . ?
C19 C18 C20 113.06(16) . . ?
N4 C18 C21 108.69(14) . . ?
C19 C18 C21 107.90(16) . . ?
C20 C18 C21 109.00(15) . . ?
C7 C8 C3 120.14(16) . . ?
C7 C8 C9 117.37(16) . . ?
C3 C8 C9 122.47(13) . . ?
C30 C31 C26 121.26(18) . . ?
C30 C31 H31 119.4 . . ?
C26 C31 H31 119.4 . . ?
C26 C27 C28 120.42(17) . . ?
C26 C27 H27 119.8 . . ?
C28 C27 H27 119.8 . . ?
C14 C12 C4 112.02(17) . . ?
C14 C12 C13 109.81(18) . . ?
C4 C12 C13 111.85(15) . . ?
C14 C12 H12 107.6 . . ?
C4 C12 H12 107.6 . . ?
C13 C12 H12 107.6 . . ?
C8 C9 C11 110.35(15) . . ?
C8 C9 C10 113.45(17) . . ?
C11 C9 C10 110.91(18) . . ?
C8 C9 H9 107.3 . . ?
C11 C9 H9 107.3 . . ?
C10 C9 H9 107.3 . . ?
N3 C22 C23 110.28(13) . . ?
N3 C22 C24 109.09(15) . . ?
C23 C22 C24 112.26(16) . . ?
N3 C22 C25 108.00(15) . . ?
C23 C22 C25 107.93(17) . . ?
C24 C22 C25 109.19(16) . . ?
C6 C7 C8 121.37(19) . . ?
C6 C7 H7 119.3 . . ?
C8 C7 H7 119.3 . . ?
C22 C23 H23A 109.5 . . ?
C22 C23 H23B 109.5 . . ?
H23A C23 H23B 109.5 . . ?
C22 C23 H23C 109.5 . . ?
H23A C23 H23C 109.5 . . ?
H23B C23 H23C 109.5 . . ?
C18 C20 H20A 109.5 . . ?
C18 C20 H20B 109.5 . . ?
H20A C20 H20B 109.5 . . ?
C18 C20 H20C 109.5 . . ?
H20A C20 H20C 109.5 . . ?
H20B C20 H20C 109.5 . . ?
C18 C19 H19A 109.5 . . ?
C18 C19 H19B 109.5 . . ?
H19A C19 H19B 109.5 . . ?
C18 C19 H19C 109.5 . . ?
H19A C19 H19C 109.5 . . ?
H19B C19 H19C 109.5 . . ?
C29 C30 C31 119.89(18) . . ?
C29 C30 H30 120.1 . . ?
C31 C30 H30 120.1 . . ?
C29 C28 C27 120.26(19) . . ?
C29 C28 H28 119.9 . . ?
C27 C28 H28 119.9 . . ?
C17 C16 N3 108.83(16) . . ?
C17 C16 H16 125.6 . . ?
N3 C16 H16 125.6 . . ?
C16 C17 N4 108.23(15) . . ?
C16 C17 H17 125.9 . . ?
N4 C17 H17 125.9 . . ?
C6 C5 C4 122.80(18) . . ?
C6 C5 H5 118.6 . . ?
C4 C5 H5 118.6 . . ?
C30 C29 C28 119.98(18) . . ?
C30 C29 H29 120.0 . . ?
C28 C29 H29 120.0 . . ?
C22 C24 H24A 109.5 . . ?
C22 C24 H24B 109.5 . . ?
H24A C24 H24B 109.5 . . ?
C22 C24 H24C 109.5 . . ?
H24A C24 H24C 109.5 . . ?
H24B C24 H24C 109.5 . . ?
C5 C6 C7 118.94(17) . . ?
C5 C6 H6 120.5 . . ?
C7 C6 H6 120.5 . . ?
C18 C21 H21A 109.5 . . ?
C18 C21 H21B 109.5 . . ?
H21A C21 H21B 109.5 . . ?
C18 C21 H21C 109.5 . . ?
H21A C21 H21C 109.5 . . ?
H21B C21 H21C 109.5 . . ?
Al1 C2 H2A 109.5 . . ?
Al1 C2 H2B 109.5 . . ?
H2A C2 H2B 109.5 . . ?
Al1 C2 H2C 109.5 . . ?
H2A C2 H2C 109.5 . . ?
H2B C2 H2C 109.5 . . ?
Al1 C1 H1A 109.5 . . ?
Al1 C1 H1B 109.5 . . ?
H1A C1 H1B 109.5 . . ?
Al1 C1 H1C 109.5 . . ?
H1A C1 H1C 109.5 . . ?
H1B C1 H1C 109.5 . . ?
C9 C11 H11A 109.5 . . ?
C9 C11 H11B 109.5 . . ?
H11A C11 H11B 109.5 . . ?
C9 C11 H11C 109.5 . . ?
H11A C11 H11C 109.5 . . ?
H11B C11 H11C 109.5 . . ?
C22 C25 H25A 109.5 . . ?
C22 C25 H25B 109.5 . . ?
H25A C25 H25B 109.5 . . ?
C22 C25 H25C 109.5 . . ?
H25A C25 H25C 109.5 . . ?
H25B C25 H25C 109.5 . . ?
C9 C10 H10A 109.5 . . ?
C9 C10 H10B 109.5 . . ?
H10A C10 H10B 109.5 . . ?
C9 C10 H10C 109.5 . . ?
H10A C10 H10C 109.5 . . ?
H10B C10 H10C 109.5 . . ?
C12 C13 H13A 109.5 . . ?
C12 C13 H13B 109.5 . . ?
H13A C13 H13B 109.5 . . ?
C12 C13 H13C 109.5 . . ?
H13A C13 H13C 109.5 . . ?
H13B C13 H13C 109.5 . . ?
C12 C14 H14A 109.5 . . ?
C12 C14 H14B 109.5 . . ?
H14A C14 H14B 109.5 . . ?
C12 C14 H14C 109.5 . . ?
H14A C14 H14C 109.5 . . ?
H14B C14 H14C 109.5 . . ?

loop_
_geom_bond_atom_site_label_1
_geom_bond_atom_site_label_2
_geom_bond_distance
_geom_bond_site_symmetry_2
_geom_bond_publ_flag
P1 N1 1.6988(12) . ?
P1 N2 1.7527(12) . ?
P1 C26 1.8441(15) . ?
P1 Al1 2.7136(6) . ?
Al1 N1 1.8979(12) . ?
Al1 N2 1.9401(12) . ?
Al1 C1 1.968(2) . ?
Al1 C2 1.987(2) . ?
N2 C15 1.3479(18) . ?
N4 C15 1.3723(18) . ?
N4 C17 1.381(2) . ?
N4 C18 1.503(2) . ?
N1 C3 1.4289(18) . ?
N3 C15 1.372(2) . ?
N3 C16 1.383(2) . ?
N3 C22 1.512(2) . ?
C26 C27 1.380(2) . ?
C26 C31 1.392(2) . ?
C3 C8 1.413(2) . ?
C3 C4 1.427(2) . ?
C4 C5 1.392(2) . ?
C4 C12 1.518(2) . ?
C18 C19 1.516(3) . ?
C18 C20 1.520(2) . ?
C18 C21 1.531(2) . ?
C8 C7 1.395(2) . ?
C8 C9 1.517(2) . ?
C31 C30 1.382(3) . ?
C31 H31 0.9300 . ?
C27 C28 1.390(3) . ?
C27 H27 0.9300 . ?
C12 C14 1.515(3) . ?
C12 C13 1.527(3) . ?
C12 H12 0.9800 . ?
C9 C11 1.525(3) . ?
C9 C10 1.526(3) . ?
C9 H9 0.9800 . ?
C22 C23 1.516(3) . ?
C22 C24 1.524(3) . ?
C22 C25 1.532(3) . ?
C7 C6 1.371(3) . ?
C7 H7 0.9300 . ?
C23 H23A 0.9600 . ?
C23 H23B 0.9600 . ?
C23 H23C 0.9600 . ?
C20 H20A 0.9600 . ?
C20 H20B 0.9600 . ?
C20 H20C 0.9600 . ?
C19 H19A 0.9600 . ?
C19 H19B 0.9600 . ?
C19 H19C 0.9600 . ?
C30 C29 1.363(3) . ?
C30 H30 0.9300 . ?
C28 C29 1.379(3) . ?
C28 H28 0.9300 . ?
C16 C17 1.313(3) . ?
C16 H16 0.9300 . ?
C17 H17 0.9300 . ?
C5 C6 1.365(3) . ?
C5 H5 0.9300 . ?
C29 H29 0.9300 . ?
C24 H24A 0.9600 . ?
C24 H24B 0.9600 . ?
C24 H24C 0.9600 . ?
C6 H6 0.9300 . ?
C21 H21A 0.9600 . ?
C21 H21B 0.9600 . ?
C21 H21C 0.9600 . ?
C2 H2A 0.9600 . ?
C2 H2B 0.9600 . ?
C2 H2C 0.9600 . ?
C1 H1A 0.9600 . ?
C1 H1B 0.9600 . ?
C1 H1C 0.9600 . ?
C11 H11A 0.9600 . ?
C11 H11B 0.9600 . ?
C11 H11C 0.9600 . ?
C25 H25A 0.9600 . ?
C25 H25B 0.9600 . ?
C25 H25C 0.9600 . ?
C10 H10A 0.9600 . ?
C10 H10B 0.9600 . ?
C10 H10C 0.9600 . ?
C13 H13A 0.9600 . ?
C13 H13B 0.9600 . ?
C13 H13C 0.9600 . ?
C14 H14A 0.9600 . ?
C14 H14B 0.9600 . ?
C14 H14C 0.9600 . ?

loop_
_geom_hbond_atom_site_label_D
_geom_hbond_atom_site_label_H
_geom_hbond_atom_site_label_A
_geom_hbond_distance_DH
_geom_hbond_distance_HA
_geom_hbond_distance_DA
_geom_hbond_angle_DHA
_geom_hbond_site_symmetry_A
C23 H23A N2 0.96 2.51 3.036(2) 114.3 .
C19 H19A N2 0.96 2.44 3.088(2) 124.5 .
